data_4114271
loop_
_publ_author_name
'Yuri N. Belokon'
'Natalia B. Bespalova'
'Tatiana D. Churkina'
'Ivana C\'isa\<rov\'a'
'Marina G. Ezernitskaya'
'Syuzanna R. Harutyunyan'
'Radim Hrdina'
'Henri B. Kagan'
'Pavel Ko\<covsk\'y'
'Konstantin A. Kochetkov'
'Oleg V. Larionov'
'Konstantin A. Lyssenko'
'Michael North'
'Miroslav Pol\'a\<sek'
'Alexander S. Peregudov'
'Vladimir V. Prisyazhnyuk'
'\<St\<ep\'an Vysko\<cil'

_publ_section_title
;
 Synthesis of \a-Amino Acids via Asymmetric Phase Transfer-Catalyzed
 Alkylation of Achiral Nickel(II) Complexes of Glycine-Derived Schiff
 Bases
;
_journal_name_full 'Journal of the American Chemical Society'
_journal_page_first 12860
_journal_page_last 12871
_journal_paper_doi 10.1021/ja035465e
_journal_volume 125
_journal_year 2003
_chemical_absolute_configuration syn
_chemical_compound_source 'synthesized by the authors'
_chemical_formula_moiety 'C22 H17 N O2'
_chemical_formula_sum 'C22 H17 N O2'
_chemical_formula_weight 327.37
_chemical_name_systematic
; 
 ? 
;
_space_group_IT_number 19
_symmetry_cell_setting orthorhombic
_symmetry_space_group_name_Hall 'P 2ac 2ab'
_symmetry_space_group_name_H-M 'P 21 21 21'
_atom_sites_solution_hydrogens difmap
_atom_sites_solution_primary direct
_atom_sites_solution_secondary difmap
_audit_creation_method SHELXL-97
_cell_angle_alpha 90.00
_cell_angle_beta 90.00
_cell_angle_gamma 90.00
_cell_formula_units_Z 8
_cell_length_a 13.7530(3)
_cell_length_b 14.1390(3)
_cell_length_c 17.5720(3)
_cell_measurement_reflns_used 23962
_cell_measurement_temperature 150(2)
_cell_measurement_theta_max 27.1
_cell_measurement_theta_min 1
_cell_volume 3416.94(12)
_computing_cell_refinement 'COLLECT and DENZO'
_computing_data_collection 'COLLECT (Hooft, 1998) and DENZO (Otwinowski & Minor, 1997)'
_computing_data_reduction 'COLLECT and DENZO'
_computing_structure_refinement 'SHELXL-97 (Sheldrick, 1997)'
_computing_structure_solution 'SIR92 (Altomare et al., 1994)'
_diffrn_ambient_temperature 150(2)
_diffrn_detector_area_resol_mean 9.091
_diffrn_measured_fraction_theta_full 0.994
_diffrn_measured_fraction_theta_max 0.994
_diffrn_measurement_device_type 'Nonius KappaCCD area detector'
_diffrn_measurement_method '\f and \w scans to fill the Ewald sphere'
_diffrn_radiation_monochromator graphite
_diffrn_radiation_source 'fine-focus sealed tube'
_diffrn_radiation_type MoK\a
_diffrn_radiation_wavelength 0.71070
_diffrn_reflns_av_R_equivalents 0.0250
_diffrn_reflns_av_sigmaI/netI 0.0301
_diffrn_reflns_limit_h_max 17
_diffrn_reflns_limit_h_min -17
_diffrn_reflns_limit_k_max 18
_diffrn_reflns_limit_k_min -18
_diffrn_reflns_limit_l_max 22
_diffrn_reflns_limit_l_min -22
_diffrn_reflns_number 28631
_diffrn_reflns_theta_full 27.11
_diffrn_reflns_theta_max 27.11
_diffrn_reflns_theta_min 2.75
_diffrn_standards_number 0
_exptl_absorpt_coefficient_mu 0.082
_exptl_absorpt_correction_type none
_exptl_crystal_colour yellow
_exptl_crystal_density_diffrn 1.273
_exptl_crystal_description prism
_exptl_crystal_F_000 1376
_exptl_crystal_size_max 0.35
_exptl_crystal_size_mid 0.3
_exptl_crystal_size_min 0.22
_refine_diff_density_max 0.174
_refine_diff_density_min -0.212
_refine_diff_density_rms 0.034
_refine_ls_abs_structure_details 'Flack H D (1983), Acta Cryst. A39, 876-881'
_refine_ls_abs_structure_Flack -0.2(10)
_refine_ls_extinction_method none
_refine_ls_goodness_of_fit_ref 1.064
_refine_ls_hydrogen_treatment mixed
_refine_ls_matrix_type full
_refine_ls_number_parameters 469
_refine_ls_number_reflns 7493
_refine_ls_number_restraints 0
_refine_ls_restrained_S_all 1.064
_refine_ls_R_factor_all 0.0518
_refine_ls_R_factor_gt 0.0434
_refine_ls_shift/su_max 0.001
_refine_ls_shift/su_mean 0.000
_refine_ls_structure_factor_coef Fsqd
_refine_ls_weighting_details 'calc w=1/[\s^2^(Fo^2^)+(0.0474P)^2^+0.6609P] where P=(Fo^2^+2Fc^2^)/3'
_refine_ls_weighting_scheme calc
_refine_ls_wR_factor_gt 0.0985
_refine_ls_wR_factor_ref 0.1030
_reflns_number_gt 6690
_reflns_number_total 7493
_reflns_threshold_expression I>2\s(I)
_cod_data_source_file ja035465esi20030515_062858_3.cif
_cod_data_source_block 20b
_cod_database_code 4114271

loop_
_symmetry_equiv_pos_as_xyz
'x, y, z'
'-x+1/2, -y, z+1/2'
'x+1/2, -y+1/2, -z'
'-x, y+1/2, -z+1/2'

loop_
_atom_site_label
_atom_site_type_symbol
_atom_site_fract_x
_atom_site_fract_y
_atom_site_fract_z
_atom_site_U_iso_or_equiv
_atom_site_adp_type
_atom_site_occupancy
_atom_site_symmetry_multiplicity
_atom_site_calc_flag
_atom_site_refinement_flags
C11 C 1.21406(11) 0.07065(11) 0.50412(8) 0.0304(3) Uani 1 1 d .
C12 C 1.29176(13) 0.12886(13) 0.51827(9) 0.0372(4) Uani 1 1 d .
H12 H 1.3537 0.1087 0.5046 0.045 Uiso 1 1 calc R
C13 C 1.28088(14) 0.21810(12) 0.55274(10) 0.0431(4) Uani 1 1 d .
H13 H 1.3349 0.2563 0.5608 0.052 Uiso 1 1 calc R
C14 C 1.19112(14) 0.24832(12) 0.57428(10) 0.0415(4) Uani 1 1 d .
H14 H 1.1844 0.3066 0.5982 0.050 Uiso 1 1 calc R
C15 C 1.01575(14) 0.22418(13) 0.58544(10) 0.0437(4) Uani 1 1 d .
H15 H 1.0107 0.2811 0.6116 0.052 Uiso 1 1 calc R
C16 C 0.93460(14) 0.17267(14) 0.57133(11) 0.0478(5) Uani 1 1 d .
H16 H 0.8747 0.1931 0.5895 0.057 Uiso 1 1 calc R
C17 C 0.94104(13) 0.08856(14) 0.52926(11) 0.0434(4) Uani 1 1 d .
H17 H 0.8847 0.0552 0.5175 0.052 Uiso 1 1 calc R
C18 C 1.02933(12) 0.05495(12) 0.50524(9) 0.0357(4) Uani 1 1 d .
C19 C 1.11793(11) 0.10321(11) 0.52245(9) 0.0309(3) Uani 1 1 d .
C110 C 1.10843(13) 0.19227(12) 0.56077(9) 0.0361(4) Uani 1 1 d .
C111 C 0.99854(14) -0.11372(14) 0.48044(13) 0.0514(5) Uani 1 1 d .
C112 C 1.00962(17) -0.19056(17) 0.42173(17) 0.0735(8) Uani 1 1 d .
H11A H 1.0211 -0.2499 0.4467 0.110 Uiso 1 1 calc R
H11B H 1.0636 -0.1760 0.3891 0.110 Uiso 1 1 calc R
H11C H 0.9513 -0.1947 0.3919 0.110 Uiso 1 1 calc R
N1 N 1.03059(11) -0.02822(11) 0.45916(9) 0.0425(4) Uani 1 1 d .
O1 O 0.96137(13) -0.12884(10) 0.54246(10) 0.0716(5) Uani 1 1 d .
O1' O 1.24295(14) -0.08726(10) 0.59627(7) 0.0626(4) Uani 1 1 d .
C11' C 1.23668(11) -0.02581(11) 0.47267(9) 0.0309(3) Uani 1 1 d .
C12' C 1.25327(14) -0.10086(12) 0.52049(10) 0.0412(4) Uani 1 1 d .
C13' C 1.28042(17) -0.19063(13) 0.49160(11) 0.0525(5) Uani 1 1 d .
H13' H 1.2908 -0.2405 0.5251 0.063 Uiso 1 1 calc R
C14' C 1.29136(15) -0.20477(13) 0.41602(12) 0.0499(5) Uani 1 1 d .
H14' H 1.3098 -0.2640 0.3982 0.060 Uiso 1 1 calc R
C15' C 1.28652(15) -0.14255(15) 0.28424(11) 0.0498(5) Uani 1 1 d .
H15' H 1.3063 -0.2008 0.2652 0.060 Uiso 1 1 calc R
C16' C 1.26913(16) -0.07056(16) 0.23540(11) 0.0537(5) Uani 1 1 d .
H16' H 1.2766 -0.0797 0.1833 0.064 Uiso 1 1 calc R
C17' C 1.23997(15) 0.01743(16) 0.26331(10) 0.0509(5) Uani 1 1 d .
H17' H 1.2273 0.0664 0.2294 0.061 Uiso 1 1 calc R
C18' C 1.22980(13) 0.03254(13) 0.33970(9) 0.0384(4) Uani 1 1 d .
H18' H 1.2107 0.0919 0.3570 0.046 Uiso 1 1 calc R
C19' C 1.24771(11) -0.04017(12) 0.39274(9) 0.0312(3) Uani 1 1 d .
C10' C 1.27512(13) -0.13088(13) 0.36407(10) 0.0392(4) Uani 1 1 d .
C21 C 0.80234(12) 0.03767(12) 0.25474(8) 0.0336(3) Uani 1 1 d .
C22 C 0.84684(15) 0.12335(15) 0.26730(11) 0.0493(5) Uani 1 1 d .
H22 H 0.8125 0.1704 0.2928 0.059 Uiso 1 1 calc R
C23 C 0.94181(16) 0.14242(19) 0.24320(13) 0.0641(6) Uani 1 1 d .
H23 H 0.9696 0.2012 0.2528 0.077 Uiso 1 1 calc R
C24 C 0.99279(15) 0.07582(19) 0.20618(13) 0.0631(6) Uani 1 1 d .
H24 H 1.0555 0.0894 0.1896 0.076 Uiso 1 1 calc R
C25 C 1.00548(17) -0.0841(2) 0.15069(14) 0.0702(7) Uani 1 1 d .
H25 H 1.0687 -0.0707 0.1352 0.084 Uiso 1 1 calc R
C26 C 0.9663(2) -0.1686(2) 0.13344(16) 0.0796(8) Uani 1 1 d .
H26 H 1.0014 -0.2119 0.1046 0.096 Uiso 1 1 calc R
C27 C 0.87237(19) -0.19141(16) 0.15891(14) 0.0674(6) Uani 1 1 d .
H27 H 0.8460 -0.2502 0.1472 0.081 Uiso 1 1 calc R
C28 C 0.81900(14) -0.12827(12) 0.20075(10) 0.0422(4) Uani 1 1 d .
C29 C 0.85563(12) -0.03583(12) 0.21672(9) 0.0359(4) Uani 1 1 d .
C210 C 0.95267(13) -0.01503(16) 0.19185(11) 0.0490(5) Uani 1 1 d .
C211 C 0.71329(16) -0.22135(12) 0.28435(11) 0.0464(4) Uani 1 1 d .
C212 C 0.61056(18) -0.23822(15) 0.30741(16) 0.0718(7) Uani 1 1 d .
H21A H 0.5952 -0.3040 0.3012 0.108 Uiso 1 1 calc R
H21B H 0.5681 -0.2009 0.2761 0.108 Uiso 1 1 calc R
H21C H 0.6022 -0.2207 0.3598 0.108 Uiso 1 1 calc R
C21' C 0.69756(11) 0.02886(11) 0.27652(9) 0.0312(3) Uani 1 1 d .
C22' C 0.62747(12) 0.04616(11) 0.22224(10) 0.0361(4) Uani 1 1 d .
C23' C 0.52746(13) 0.03792(13) 0.23968(12) 0.0447(4) Uani 1 1 d .
H23' H 0.4812 0.0483 0.2020 0.054 Uiso 1 1 calc R
C24' C 0.49889(13) 0.01488(13) 0.31119(12) 0.0491(5) Uani 1 1 d .
H24' H 0.4329 0.0112 0.3223 0.059 Uiso 1 1 calc R
C25' C 0.53865(17) -0.03205(14) 0.44328(12) 0.0546(5) Uani 1 1 d .
H25' H 0.4729 -0.0355 0.4554 0.066 Uiso 1 1 calc R
C26' C 0.60630(19) -0.05422(15) 0.49684(12) 0.0595(6) Uani 1 1 d .
H26' H 0.5865 -0.0728 0.5452 0.071 Uiso 1 1 calc R
C27' C 0.70563(18) -0.04924(14) 0.47972(11) 0.0544(5) Uani 1 1 d .
H27' H 0.7511 -0.0648 0.5168 0.065 Uiso 1 1 calc R
C28' C 0.73683(14) -0.02152(12) 0.40847(10) 0.0417(4) Uani 1 1 d .
H28' H 0.8030 -0.0186 0.3979 0.050 Uiso 1 1 calc R
C29' C 0.66853(12) 0.00239(11) 0.35147(9) 0.0335(3) Uani 1 1 d .
C20' C 0.56741(13) -0.00368(12) 0.36905(11) 0.0414(4) Uani 1 1 d .
N2 N 0.72633(13) -0.15798(10) 0.22759(9) 0.0432(4) Uani 1 1 d .
O2 O 0.78294(12) -0.26174(10) 0.31473(8) 0.0578(4) Uani 1 1 d .
O2' O 0.65783(10) 0.06703(10) 0.15028(7) 0.0456(3) Uani 1 1 d .
H1 H 1.0642(16) -0.0227(16) 0.4196(14) 0.057(6) Uiso 1 1 d .
H1' H 1.255(2) -0.140(2) 0.6236(16) 0.086(9) Uiso 1 1 d .
H2 H 0.6760(17) -0.1298(16) 0.2143(13) 0.053(6) Uiso 1 1 d .
H2' H 0.608(2) 0.0788(19) 0.1233(15) 0.076(8) Uiso 1 1 d .

loop_
_atom_site_aniso_label
_atom_site_aniso_U_11
_atom_site_aniso_U_22
_atom_site_aniso_U_33
_atom_site_aniso_U_23
_atom_site_aniso_U_13
_atom_site_aniso_U_12
C11 0.0359(8) 0.0316(7) 0.0238(7) 0.0003(6) -0.0001(6) 0.0001(7)
C12 0.0360(8) 0.0419(8) 0.0337(8) -0.0007(7) -0.0012(7) -0.0010(7)
C13 0.0486(10) 0.0388(9) 0.0418(9) -0.0047(8) -0.0060(8) -0.0111(8)
C14 0.0557(10) 0.0302(8) 0.0385(9) -0.0064(7) -0.0061(8) 0.0001(8)
C15 0.0528(10) 0.0379(9) 0.0403(9) -0.0068(8) -0.0001(8) 0.0115(8)
C16 0.0459(10) 0.0513(11) 0.0461(11) -0.0018(9) 0.0082(8) 0.0132(9)
C17 0.0367(9) 0.0496(10) 0.0438(10) -0.0043(8) 0.0032(8) -0.0025(8)
C18 0.0393(9) 0.0373(9) 0.0304(8) -0.0045(7) 0.0030(7) -0.0025(7)
C19 0.0375(8) 0.0302(8) 0.0249(7) 0.0002(6) -0.0001(6) 0.0009(6)
C110 0.0467(9) 0.0318(8) 0.0299(8) -0.0015(7) -0.0011(7) 0.0050(7)
C111 0.0390(9) 0.0482(11) 0.0669(13) -0.0226(10) 0.0192(9) -0.0093(8)
C112 0.0587(13) 0.0638(13) 0.0979(18) -0.0482(14) 0.0280(13) -0.0195(11)
N1 0.0393(8) 0.0487(9) 0.0396(8) -0.0168(7) 0.0125(7) -0.0114(7)
O1 0.0866(11) 0.0447(8) 0.0834(11) -0.0152(8) 0.0473(10) -0.0120(8)
O1' 0.1185(13) 0.0419(7) 0.0273(6) 0.0058(6) -0.0058(7) -0.0005(8)
C11' 0.0333(8) 0.0323(8) 0.0273(7) 0.0007(6) -0.0006(6) 0.0025(6)
C12' 0.0591(11) 0.0354(9) 0.0291(8) 0.0026(7) -0.0059(8) 0.0018(8)
C13' 0.0776(14) 0.0328(9) 0.0471(11) 0.0064(8) -0.0128(10) 0.0091(9)
C14' 0.0615(11) 0.0356(9) 0.0526(11) -0.0061(8) -0.0044(10) 0.0129(9)
C15' 0.0509(11) 0.0560(11) 0.0425(10) -0.0176(9) 0.0034(9) 0.0048(9)
C16' 0.0582(12) 0.0743(13) 0.0287(9) -0.0089(9) 0.0041(8) -0.0021(11)
C17' 0.0587(12) 0.0635(12) 0.0306(9) 0.0069(8) 0.0006(8) 0.0035(10)
C18' 0.0436(9) 0.0426(9) 0.0289(8) 0.0015(7) -0.0002(7) 0.0062(8)
C19' 0.0278(7) 0.0364(8) 0.0295(8) -0.0015(6) -0.0006(6) 0.0033(6)
C10' 0.0382(9) 0.0409(9) 0.0383(9) -0.0062(7) 0.0001(7) 0.0073(8)
C21 0.0318(8) 0.0415(8) 0.0275(7) 0.0020(7) -0.0009(6) -0.0041(7)
C22 0.0494(10) 0.0526(11) 0.0460(10) -0.0069(9) 0.0012(9) -0.0174(9)
C23 0.0527(12) 0.0791(16) 0.0605(13) 0.0004(12) -0.0028(11) -0.0307(12)
C24 0.0339(10) 0.0978(17) 0.0575(13) 0.0146(13) 0.0009(9) -0.0195(11)
C25 0.0493(12) 0.0959(19) 0.0655(14) 0.0237(14) 0.0196(11) 0.0302(13)
C26 0.0840(18) 0.0762(18) 0.0787(17) 0.0123(14) 0.0326(15) 0.0423(16)
C27 0.0864(17) 0.0444(11) 0.0713(15) 0.0058(11) 0.0170(13) 0.0217(12)
C28 0.0489(10) 0.0373(8) 0.0403(9) 0.0091(8) 0.0020(8) 0.0113(8)
C29 0.0325(8) 0.0458(9) 0.0293(7) 0.0095(7) -0.0004(6) 0.0054(7)
C210 0.0351(9) 0.0706(13) 0.0412(10) 0.0156(9) 0.0037(7) 0.0101(9)
C211 0.0656(12) 0.0287(8) 0.0448(10) -0.0025(8) 0.0069(9) -0.0010(8)
C212 0.0788(16) 0.0359(10) 0.101(2) 0.0001(11) 0.0215(15) -0.0137(11)
C21' 0.0326(8) 0.0280(7) 0.0330(8) -0.0023(6) 0.0025(6) -0.0012(6)
C22' 0.0353(8) 0.0321(8) 0.0408(9) 0.0045(7) 0.0024(7) 0.0003(7)
C23' 0.0324(8) 0.0409(9) 0.0609(12) 0.0086(9) -0.0006(8) 0.0057(7)
C24' 0.0331(9) 0.0457(10) 0.0686(13) 0.0057(9) 0.0137(9) 0.0042(8)
C25' 0.0632(12) 0.0489(11) 0.0519(12) -0.0080(9) 0.0278(10) -0.0043(10)
C26' 0.0885(16) 0.0563(12) 0.0338(10) -0.0071(9) 0.0192(11) -0.0189(12)
C27' 0.0787(14) 0.0518(11) 0.0329(9) -0.0017(8) -0.0056(9) -0.0149(10)
C28' 0.0529(10) 0.0398(9) 0.0325(8) -0.0039(7) -0.0018(8) -0.0087(8)
C29' 0.0401(8) 0.0264(7) 0.0340(8) -0.0063(6) 0.0057(7) -0.0024(7)
C20' 0.0442(9) 0.0316(8) 0.0484(10) -0.0052(8) 0.0148(8) -0.0001(7)
N2 0.0479(9) 0.0308(7) 0.0509(9) 0.0040(7) -0.0024(7) 0.0042(7)
O2 0.0808(10) 0.0486(8) 0.0441(7) 0.0138(6) 0.0038(7) 0.0108(8)
O2' 0.0404(7) 0.0578(8) 0.0386(7) 0.0134(6) -0.0058(6) -0.0045(6)

loop_
_atom_type_symbol
_atom_type_description
_atom_type_scat_dispersion_real
_atom_type_scat_dispersion_imag
_atom_type_scat_source
C C 0.0033 0.0016 'International Tables Vol C Tables 4.2.6.8 and 6.1.1.4'
H H 0.0000 0.0000 'International Tables Vol C Tables 4.2.6.8 and 6.1.1.4'
N N 0.0061 0.0033 'International Tables Vol C Tables 4.2.6.8 and 6.1.1.4'
O O 0.0106 0.0060 'International Tables Vol C Tables 4.2.6.8 and 6.1.1.4'

loop_
_geom_angle_atom_site_label_1
_geom_angle_atom_site_label_2
_geom_angle_atom_site_label_3
_geom_angle
C12 C11 C19 118.96(14)
C12 C11 C11' 116.72(14)
C19 C11 C11' 124.28(14)
C11 C12 C13 122.21(16)
C11 C12 H12 118.9
C13 C12 H12 118.9
C14 C13 C12 119.86(16)
C14 C13 H13 120.1
C12 C13 H13 120.1
C13 C14 C110 120.67(15)
C13 C14 H14 119.7
C110 C14 H14 119.7
C16 C15 C110 120.83(16)
C16 C15 H15 119.6
C110 C15 H15 119.6
C15 C16 C17 119.99(17)
C15 C16 H16 120.0
C17 C16 H16 120.0
C18 C17 C16 120.80(17)
C18 C17 H17 119.6
C16 C17 H17 119.6
C17 C18 N1 118.10(15)
C17 C18 C19 121.65(15)
N1 C18 C19 120.19(14)
C18 C19 C110 116.17(14)
C18 C19 C11 125.76(14)
C110 C19 C11 118.07(14)
C14 C110 C15 119.69(15)
C14 C110 C19 120.03(15)
C15 C110 C19 120.28(16)
O1 C111 N1 122.95(17)
O1 C111 C112 121.80(19)
N1 C111 C112 115.24(19)
C111 C112 H11A 109.5
C111 C112 H11B 109.5
H11A C112 H11B 109.5
C111 C112 H11C 109.5
H11A C112 H11C 109.5
H11B C112 H11C 109.5
C111 N1 C18 125.50(15)
C111 N1 H1 119.8(16)
C18 N1 H1 113.6(16)
C12' O1' H1' 112.8(18)
C12' C11' C19' 118.35(15)
C12' C11' C11 120.69(14)
C19' C11' C11 120.84(13)
O1' C12' C11' 118.38(15)
O1' C12' C13' 120.50(16)
C11' C12' C13' 121.12(16)
C14' C13' C12' 120.92(17)
C14' C13' H13' 119.5
C12' C13' H13' 119.5
C13' C14' C10' 120.71(17)
C13' C14' H14' 119.6
C10' C14' H14' 119.6
C16' C15' C10' 121.29(18)
C16' C15' H15' 119.4
C10' C15' H15' 119.4
C15' C16' C17' 119.90(17)
C15' C16' H16' 120.1
C17' C16' H16' 120.1
C18' C17' C16' 120.92(19)
C18' C17' H17' 119.5
C16' C17' H17' 119.5
C17' C18' C19' 121.19(17)
C17' C18' H18' 119.4
C19' C18' H18' 119.4
C18' C19' C11' 121.91(15)
C18' C19' C10' 117.89(14)
C11' C19' C10' 120.18(14)
C14' C10' C15' 122.50(17)
C14' C10' C19' 118.71(15)
C15' C10' C19' 118.78(16)
C22 C21 C29 119.01(16)
C22 C21 C21' 117.45(16)
C29 C21 C21' 123.37(14)
C21 C22 C23 122.5(2)
C21 C22 H22 118.8
C23 C22 H22 118.8
C24 C23 C22 119.9(2)
C24 C23 H23 120.0
C22 C23 H23 120.0
C23 C24 C210 121.16(18)
C23 C24 H24 119.4
C210 C24 H24 119.4
C26 C25 C210 121.5(2)
C26 C25 H25 119.3
C210 C25 H25 119.3
C25 C26 C27 120.0(2)
C25 C26 H26 120.0
C27 C26 H26 120.0
C28 C27 C26 120.9(2)
C28 C27 H27 119.5
C26 C27 H27 119.5
C27 C28 N2 117.76(19)
C27 C28 C29 120.85(19)
N2 C28 C29 121.39(15)
C28 C29 C210 117.11(17)
C28 C29 C21 124.99(15)
C210 C29 C21 117.90(16)
C25 C210 C24 121.0(2)
C25 C210 C29 119.4(2)
C24 C210 C29 119.51(19)
O2 C211 N2 121.44(19)
O2 C211 C212 122.92(18)
N2 C211 C212 115.6(2)
C211 C212 H21A 109.5
C211 C212 H21B 109.5
H21A C212 H21B 109.5
C211 C212 H21C 109.5
H21A C212 H21C 109.5
H21B C212 H21C 109.5
C22' C21' C29' 119.34(14)
C22' C21' C21 118.81(14)
C29' C21' C21 121.86(14)
O2' C22' C21' 117.78(15)
O2' C22' C23' 121.09(16)
C21' C22' C23' 121.06(16)
C24' C23' C22' 120.15(18)
C24' C23' H23' 119.9
C22' C23' H23' 119.9
C23' C24' C20' 121.26(16)
C23' C24' H24' 119.4
C20' C24' H24' 119.4
C26' C25' C20' 120.66(19)
C26' C25' H25' 119.7
C20' C25' H25' 119.7
C25' C26' C27' 120.47(18)
C25' C26' H26' 119.8
C27' C26' H26' 119.8
C28' C27' C26' 120.8(2)
C28' C27' H27' 119.6
C26' C27' H27' 119.6
C27' C28' C29' 120.25(18)
C27' C28' H28' 119.9
C29' C28' H28' 119.9
C28' C29' C21' 122.06(15)
C28' C29' C20' 118.66(16)
C21' C29' C20' 119.24(16)
C24' C20' C25' 121.88(17)
C24' C20' C29' 118.93(16)
C25' C20' C29' 119.14(19)
C211 N2 C28 123.98(17)
C211 N2 H2 114.4(15)
C28 N2 H2 120.8(15)
C22' O2' H2' 108.4(18)

loop_
_geom_bond_atom_site_label_1
_geom_bond_atom_site_label_2
_geom_bond_distance
C11 C12 1.372(2)
C11 C19 1.437(2)
C11 C11' 1.504(2)
C12 C13 1.408(2)
C12 H12 0.9300
C13 C14 1.360(3)
C13 H13 0.9300
C14 C110 1.406(2)
C14 H14 0.9300
C15 C16 1.356(3)
C15 C110 1.420(3)
C15 H15 0.9300
C16 C17 1.403(3)
C16 H16 0.9300
C17 C18 1.371(2)
C17 H17 0.9300
C18 N1 1.428(2)
C18 C19 1.429(2)
C19 C110 1.434(2)
C111 O1 1.223(3)
C111 N1 1.340(3)
C111 C112 1.506(3)
C112 H11A 0.9600
C112 H11B 0.9600
C112 H11C 0.9600
N1 H1 0.84(2)
O1' C12' 1.353(2)
O1' H1' 0.90(3)
C11' C12' 1.373(2)
C11' C19' 1.427(2)
C12' C13' 1.417(3)
C13' C14' 1.351(3)
C13' H13' 0.9300
C14' C10' 1.405(3)
C14' H14' 0.9300
C15' C16' 1.353(3)
C15' C10' 1.421(3)
C15' H15' 0.9300
C16' C17' 1.396(3)
C16' H16' 0.9300
C17' C18' 1.366(3)
C17' H17' 0.9300
C18' C19' 1.409(2)
C18' H18' 0.9300
C19' C10' 1.429(2)
C21 C22 1.375(2)
C21 C29 1.436(2)
C21 C21' 1.496(2)
C22 C23 1.399(3)
C22 H22 0.9300
C23 C24 1.342(4)
C23 H23 0.9300
C24 C210 1.421(3)
C24 H24 0.9300
C25 C26 1.346(4)
C25 C210 1.415(3)
C25 H25 0.9300
C26 C27 1.404(4)
C26 H26 0.9300
C27 C28 1.370(3)
C27 H27 0.9300
C28 N2 1.422(3)
C28 C29 1.429(3)
C29 C210 1.435(2)
C211 O2 1.236(2)
C211 N2 1.353(2)
C211 C212 1.489(3)
C212 H21A 0.9600
C212 H21B 0.9600
C212 H21C 0.9600
C21' C22' 1.378(2)
C21' C29' 1.426(2)
C22' O2' 1.364(2)
C22' C23' 1.414(2)
C23' C24' 1.356(3)
C23' H23' 0.9300
C24' C20' 1.411(3)
C24' H24' 0.9300
C25' C26' 1.360(3)
C25' C20' 1.421(3)
C25' H25' 0.9300
C26' C27' 1.401(3)
C26' H26' 0.9300
C27' C28' 1.380(3)
C27' H27' 0.9300
C28' C29' 1.414(2)
C28' H28' 0.9300
C29' C20' 1.427(2)
N2 H2 0.83(2)
O2' H2' 0.85(3)

loop_
_geom_hbond_atom_site_label_D
_geom_hbond_atom_site_label_H
_geom_hbond_atom_site_label_A
_geom_hbond_distance_DH
_geom_hbond_distance_HA
_geom_hbond_distance_DA
_geom_hbond_angle_DHA
_geom_hbond_site_symmetry_A
O1' H1' O2 0.90(3) 1.81(3) 2.7030(19) 175(3) 3_546
O2' H2' O1 0.85(3) 1.85(3) 2.6535(19) 157(3) 2_654

loop_
_geom_torsion_atom_site_label_1
_geom_torsion_atom_site_label_2
_geom_torsion_atom_site_label_3
_geom_torsion_atom_site_label_4
_geom_torsion
C19 C11 C12 C13 2.4(2)
C11' C11 C12 C13 -175.36(14)
C11 C12 C13 C14 1.1(3)
C12 C13 C14 C110 -1.6(3)
C110 C15 C16 C17 -2.5(3)
C15 C16 C17 C18 3.3(3)
C16 C17 C18 N1 -176.66(17)
C16 C17 C18 C19 0.6(3)
C17 C18 C19 C110 -4.9(2)
N1 C18 C19 C110 172.35(15)
C17 C18 C19 C11 175.77(17)
N1 C18 C19 C11 -7.0(2)
C12 C11 C19 C18 174.19(16)
C11' C11 C19 C18 -8.2(2)
C12 C11 C19 C110 -5.2(2)
C11' C11 C19 C110 172.38(14)
C13 C14 C110 C15 178.44(18)
C13 C14 C110 C19 -1.4(3)
C16 C15 C110 C14 178.23(18)
C16 C15 C110 C19 -2.0(3)
C18 C19 C110 C14 -174.70(16)
C11 C19 C110 C14 4.7(2)
C18 C19 C110 C15 5.5(2)
C11 C19 C110 C15 -175.08(15)
O1 C111 N1 C18 2.2(3)
C112 C111 N1 C18 -178.90(19)
C17 C18 N1 C111 -61.9(3)
C19 C18 N1 C111 120.8(2)
C12 C11 C11' C12' 89.5(2)
C19 C11 C11' C12' -88.1(2)
C12 C11 C11' C19' -86.29(19)
C19 C11 C11' C19' 96.10(19)
C19' C11' C12' O1' 179.92(16)
C11 C11' C12' O1' 4.0(3)
C19' C11' C12' C13' -0.2(3)
C11 C11' C12' C13' -176.13(18)
O1' C12' C13' C14' -179.7(2)
C11' C12' C13' C14' 0.4(3)
C12' C13' C14' C10' -0.6(3)
C10' C15' C16' C17' 0.4(3)
C15' C16' C17' C18' 0.8(3)
C16' C17' C18' C19' -0.4(3)
C17' C18' C19' C11' -179.48(17)
C17' C18' C19' C10' -1.2(3)
C12' C11' C19' C18' 178.46(16)
C11 C11' C19' C18' -5.6(2)
C12' C11' C19' C10' 0.2(2)
C11 C11' C19' C10' 176.11(15)
C13' C14' C10' C15' 179.5(2)
C13' C14' C10' C19' 0.6(3)
C16' C15' C10' C14' 179.1(2)
C16' C15' C10' C19' -2.0(3)
C18' C19' C10' C14' -178.73(17)
C11' C19' C10' C14' -0.4(3)
C18' C19' C10' C15' 2.3(2)
C11' C19' C10' C15' -179.32(16)
C29 C21 C22 C23 1.2(3)
C21' C21 C22 C23 -174.30(18)
C21 C22 C23 C24 0.2(3)
C22 C23 C24 C210 -1.1(3)
C210 C25 C26 C27 -2.5(4)
C25 C26 C27 C28 0.7(4)
C26 C27 C28 N2 -177.1(2)
C26 C27 C28 C29 2.9(3)
C27 C28 C29 C210 -4.4(3)
N2 C28 C29 C210 175.61(16)
C27 C28 C29 C21 174.82(18)
N2 C28 C29 C21 -5.2(3)
C22 C21 C29 C28 179.27(17)
C21' C21 C29 C28 -5.5(2)
C22 C21 C29 C210 -1.6(2)
C21' C21 C29 C210 173.62(15)
C26 C25 C210 C24 -176.5(2)
C26 C25 C210 C29 0.9(3)
C23 C24 C210 C25 178.0(2)
C23 C24 C210 C29 0.6(3)
C28 C29 C210 C25 2.5(3)
C21 C29 C210 C25 -176.71(17)
C28 C29 C210 C24 179.96(17)
C21 C29 C210 C24 0.7(2)
C22 C21 C21' C22' 93.24(19)
C29 C21 C21' C22' -82.0(2)
C22 C21 C21' C29' -87.29(19)
C29 C21 C21' C29' 97.45(18)
C29' C21' C22' O2' -177.02(14)
C21 C21' C22' O2' 2.5(2)
C29' C21' C22' C23' -0.1(2)
C21 C21' C22' C23' 179.38(15)
O2' C22' C23' C24' 178.41(17)
C21' C22' C23' C24' 1.6(3)
C22' C23' C24' C20' -1.6(3)
C20' C25' C26' C27' 0.1(3)
C25' C26' C27' C28' 0.2(3)
C26' C27' C28' C29' 0.0(3)
C27' C28' C29' C21' -178.24(16)
C27' C28' C29' C20' -0.6(2)
C22' C21' C29' C28' 176.32(15)
C21 C21' C29' C28' -3.1(2)
C22' C21' C29' C20' -1.3(2)
C21 C21' C29' C20' 179.22(15)
C23' C24' C20' C25' -177.10(18)
C23' C24' C20' C29' 0.2(3)
C26' C25' C20' C24' 176.58(19)
C26' C25' C20' C29' -0.7(3)
C28' C29' C20' C24' -176.44(16)
C21' C29' C20' C24' 1.3(2)
C28' C29' C20' C25' 0.9(2)
C21' C29' C20' C25' 178.65(16)
O2 C211 N2 C28 -3.6(3)
C212 C211 N2 C28 176.15(18)
C27 C28 N2 C211 72.1(2)
C29 C28 N2 C211 -107.83(19)
